data_7211996
loop_
_publ_author_name
'Yuan, Gang'
'Shao, Kui-Zhan'
'Wang, Xin-Long'
'Lan, Ya-Qian'
'Du, Dong-Ying'
'Su, Zhong-Min'

_publ_section_title
;
 A series of novel chiral lanthanide coordination polymers with channels
 constructed from 16Ln-based cage-like building units
;
_journal_issue 4
_journal_name_full CrystEngComm
_journal_page_first 1147
_journal_paper_doi 10.1039/b917779e
_journal_volume 12
_journal_year 2010
_chemical_formula_moiety 'C4 H6 N3 Nd O7'
_chemical_formula_sum 'C4 H6 N3 Nd O7'
_chemical_formula_weight 352.36
_chemical_name_systematic
;
?
;
_space_group_IT_number 154
_symmetry_cell_setting hexagonal
_symmetry_space_group_name_Hall 'P 32 2"'
_symmetry_space_group_name_H-M 'P 32 2 1'
_atom_sites_solution_hydrogens geom
_atom_sites_solution_primary direct
_atom_sites_solution_secondary difmap
_audit_creation_method SHELXL-97
_cell_angle_alpha 90.0000(12)
_cell_angle_beta 90.0000(10)
_cell_angle_gamma 120.000(10)
_cell_formula_units_Z 3
_cell_length_a 8.8050(9)
_cell_length_b 8.8050(9)
_cell_length_c 9.8830(10)
_cell_measurement_reflns_used 'total reflection'
_cell_measurement_temperature 293(2)
_cell_measurement_theta_max 26.04
_cell_measurement_theta_min 1.33
_cell_volume 663.56(13)
_computing_cell_refinement 'Bruker SMART'
_computing_data_collection 'Bruker SMART'
_computing_data_reduction 'Bruker SMART'
_computing_molecular_graphics 'Bruker SHELXTL'
_computing_publication_material 'Bruker SHELXTL'
_computing_structure_refinement 'SHELXL-97 (Sheldrick, 1997)'
_computing_structure_solution 'SHELXS-97 (Sheldrick, 1990)'
_diffrn_ambient_temperature 293(2)
_diffrn_measured_fraction_theta_full 0.977
_diffrn_measured_fraction_theta_max 0.971
_diffrn_measurement_device_type 'Bruker SMART APEX II CCD area-detector'
_diffrn_measurement_method 'omega scans'
_diffrn_radiation_monochromator graphite
_diffrn_radiation_source 'fine-focus sealed tube'
_diffrn_radiation_type MoK\a
_diffrn_radiation_wavelength 0.71069
_diffrn_reflns_av_R_equivalents 0.0260
_diffrn_reflns_av_sigmaI/netI 0.0239
_diffrn_reflns_limit_h_max 11
_diffrn_reflns_limit_h_min -11
_diffrn_reflns_limit_k_max 11
_diffrn_reflns_limit_k_min -9
_diffrn_reflns_limit_l_max 13
_diffrn_reflns_limit_l_min -12
_diffrn_reflns_number 4042
_diffrn_reflns_theta_full 25.00
_diffrn_reflns_theta_max 28.32
_diffrn_reflns_theta_min 2.67
_exptl_absorpt_coefficient_mu 5.894
_exptl_absorpt_correction_T_max 0.302
_exptl_absorpt_correction_T_min 0.184
_exptl_absorpt_correction_type multi-scan
_exptl_absorpt_process_details 'SADABS (Sheldrick, 1996)'
_exptl_crystal_colour pink
_exptl_crystal_density_diffrn 2.645
_exptl_crystal_density_method 'not measured'
_exptl_crystal_description block
_exptl_crystal_F_000 501
_exptl_crystal_size_max 0.30
_exptl_crystal_size_mid 0.25
_exptl_crystal_size_min 0.20
_refine_diff_density_max 1.179
_refine_diff_density_min -1.076
_refine_diff_density_rms 0.180
_refine_ls_abs_structure_details 'Flack H D (1983), Acta Cryst. A39, 876-881'
_refine_ls_abs_structure_Flack -0.01(6)
_refine_ls_extinction_method none
_refine_ls_goodness_of_fit_ref 1.049
_refine_ls_hydrogen_treatment constr
_refine_ls_matrix_type full
_refine_ls_number_parameters 70
_refine_ls_number_reflns 1063
_refine_ls_number_restraints 16
_refine_ls_restrained_S_all 1.664
_refine_ls_R_factor_all 0.0224
_refine_ls_R_factor_gt 0.0220
_refine_ls_shift/su_max 0.000
_refine_ls_shift/su_mean 0.000
_refine_ls_structure_factor_coef Fsqd
_refine_ls_weighting_details 'calc w=1/[\s^2^(Fo^2^)+(0.0350P)^2^+2.1989P] where P=(Fo^2^+2Fc^2^)/3'
_refine_ls_weighting_scheme calc
_refine_ls_wR_factor_gt 0.0596
_refine_ls_wR_factor_ref 0.0598
_reflns_number_gt 1042
_reflns_number_total 1063
_reflns_threshold_expression >2sigma(I)
_cod_data_source_file b917779e.txt
_cod_data_source_block 4
_cod_depositor_comments
;
The following automatic conversions were performed:

'_exptl_absorpt_correction_type' value 'MULTI-SCAN' changed to
'multi-scan' according to
/home/saulius/struct/CIF-dictionaries/cif_core.dic dictionary named
'cif_core.dic' version 2.4.2 from 2011-04-26.

Automatic conversion script
Id: cif_fix_values 1891 2012-01-12 08:04:46Z andrius 
;
_cod_original_cell_volume 663.56(10)
_cod_original_sg_symbol_H-M p3221
_cod_database_code 7211996

loop_
_symmetry_equiv_pos_as_xyz
'x, y, z'
'-y, x-y, z+2/3'
'-x+y, -x, z+1/3'
'x-y, -y, -z+1/3'
'-x, -x+y, -z+2/3'
'y, x, -z'

loop_
_atom_site_label
_atom_site_type_symbol
_atom_site_fract_x
_atom_site_fract_y
_atom_site_fract_z
_atom_site_U_iso_or_equiv
_atom_site_adp_type
_atom_site_occupancy
_atom_site_symmetry_multiplicity
_atom_site_calc_flag
_atom_site_refinement_flags
Nd1 Nd 0.77471(6) 0.0000 0.6667 0.00858(17) Uani 1 2 d S
O1W O 1.0000 0.2457(10) 0.8333 0.025(2) Uani 1 2 d SD
H1W H 1.0677 0.3371 0.7881 0.037 Uiso 1 1 d RD
O2 O 0.2885(9) -0.1777(10) 0.4025(6) 0.0194(12) Uani 1 1 d .
O1 O 0.5286(9) -0.0672(10) 0.5274(6) 0.0207(12) Uani 1 1 d .
C1 C 0.3770(12) -0.0983(11) 0.5058(8) 0.0141(16) Uani 1 1 d .
C2 C 0.2858(11) -0.0403(11) 0.6038(8) 0.0151(16) Uani 1 1 d .
N2 N 0.0728(11) 0.0000 0.6667 0.0164(19) Uani 1 2 d S
N1 N 0.1291(9) -0.0644(10) 0.5688(7) 0.0149(14) Uani 1 1 d .
O2W O 1.182(3) 0.534(4) 0.671(3) 0.184(10) Uani 1 1 d DU
H1 H 1.2261 0.4837 0.6256 0.276 Uiso 1 1 d RD
H2 H 1.1578 0.5807 0.7367 0.276 Uiso 1 1 d RD

loop_
_atom_site_aniso_label
_atom_site_aniso_U_11
_atom_site_aniso_U_22
_atom_site_aniso_U_33
_atom_site_aniso_U_23
_atom_site_aniso_U_13
_atom_site_aniso_U_12
Nd1 0.0081(2) 0.0102(3) 0.0081(2) 0.0012(2) 0.00061(10) 0.00508(14)
O1W 0.026(5) 0.016(3) 0.036(5) -0.007(2) -0.013(4) 0.013(2)
O2 0.018(3) 0.034(4) 0.012(3) -0.010(3) -0.006(2) 0.018(3)
O1 0.016(3) 0.032(3) 0.017(3) -0.004(3) -0.004(3) 0.015(3)
C1 0.016(4) 0.017(4) 0.011(3) -0.002(3) -0.004(3) 0.009(3)
C2 0.014(4) 0.019(4) 0.011(3) 0.001(3) -0.001(3) 0.007(3)
N2 0.015(3) 0.024(6) 0.013(4) -0.005(4) -0.003(2) 0.012(3)
N1 0.014(3) 0.020(4) 0.014(3) -0.007(3) -0.001(3) 0.011(3)
O2W 0.184(10) 0.184(10) 0.184(10) 0.0009(16) -0.0004(16) 0.092(5)

loop_
_atom_type_symbol
_atom_type_description
_atom_type_scat_dispersion_real
_atom_type_scat_dispersion_imag
_atom_type_scat_source
C C 0.0033 0.0016 'International Tables Vol C Tables 4.2.6.8 and 6.1.1.4'
H H 0.0000 0.0000 'International Tables Vol C Tables 4.2.6.8 and 6.1.1.4'
N N 0.0061 0.0033 'International Tables Vol C Tables 4.2.6.8 and 6.1.1.4'
O O 0.0106 0.0060 'International Tables Vol C Tables 4.2.6.8 and 6.1.1.4'
Nd Nd -0.1943 3.0179 'International Tables Vol C Tables 4.2.6.8 and 6.1.1.4'

loop_
_geom_angle_atom_site_label_1
_geom_angle_atom_site_label_2
_geom_angle_atom_site_label_3
_geom_angle
_geom_angle_site_symmetry_1
_geom_angle_site_symmetry_3
O1 Nd1 O1 76.3(3) 4_556 .
O1 Nd1 O2 76.1(3) 4_556 3_655
O1 Nd1 O2 72.3(2) . 3_655
O1 Nd1 O2 72.3(2) 4_556 6_656
O1 Nd1 O2 76.1(3) . 6_656
O2 Nd1 O2 139.5(3) 3_655 6_656
O1 Nd1 N2 141.86(14) 4_556 1_655
O1 Nd1 N2 141.86(14) . 1_655
O2 Nd1 N2 110.27(17) 3_655 1_655
O2 Nd1 N2 110.27(17) 6_656 1_655
O1 Nd1 O1W 75.86(18) 4_556 .
O1 Nd1 O1W 141.2(2) . .
O2 Nd1 O1W 125.28(16) 3_655 .
O2 Nd1 O1W 70.0(2) 6_656 .
N2 Nd1 O1W 70.12(13) 1_655 .
O1 Nd1 O1W 141.2(2) 4_556 2_644
O1 Nd1 O1W 75.86(18) . 2_644
O2 Nd1 O1W 70.0(2) 3_655 2_644
O2 Nd1 O1W 125.28(16) 6_656 2_644
N2 Nd1 O1W 70.12(13) 1_655 2_644
O1W Nd1 O1W 140.2(3) . 2_644
O1 Nd1 N1 79.9(2) 4_556 3_655
O1 Nd1 N1 132.5(2) . 3_655
O2 Nd1 N1 62.4(2) 3_655 3_655
O2 Nd1 N1 133.2(2) 6_656 3_655
N2 Nd1 N1 71.44(15) 1_655 3_655
O1W Nd1 N1 67.1(2) . 3_655
O1W Nd1 N1 99.97(17) 2_644 3_655
O1 Nd1 N1 132.5(2) 4_556 6_656
O1 Nd1 N1 79.9(2) . 6_656
O2 Nd1 N1 133.2(2) 3_655 6_656
O2 Nd1 N1 62.4(2) 6_656 6_656
N2 Nd1 N1 71.44(15) 1_655 6_656
O1W Nd1 N1 99.97(17) . 6_656
O1W Nd1 N1 67.1(2) 2_644 6_656
N1 Nd1 N1 142.9(3) 3_655 6_656
Nd1 O1W Nd1 127.6(3) . 3_765
Nd1 O1W H1W 109.3 . .
Nd1 O1W H1W 101.3 3_765 .
C1 O2 Nd1 128.2(5) . 2_544
C1 O1 Nd1 154.2(6) . .
O2 C1 O1 124.0(8) . .
O2 C1 C2 115.1(8) . .
O1 C1 C2 120.9(7) . .
N1 C2 C2 107.1(4) . 4_556
N1 C2 C1 117.7(7) . .
C2 C2 C1 135.2(5) 4_556 .
N1 N2 N1 108.6(9) 4_556 .
N1 N2 Nd1 125.7(4) 4_556 1_455
N1 N2 Nd1 125.7(4) . 1_455
C2 N1 N2 108.6(7) . .
C2 N1 Nd1 116.3(5) . 2_544
N2 N1 Nd1 135.1(5) . 2_544
H1 O2W H2 161.0 . .

loop_
_geom_bond_atom_site_label_1
_geom_bond_atom_site_label_2
_geom_bond_distance
_geom_bond_site_symmetry_2
Nd1 O1 2.378(6) 4_556
Nd1 O1 2.378(6) .
Nd1 O2 2.456(6) 3_655
Nd1 O2 2.456(6) 6_656
Nd1 N2 2.625(10) 1_655
Nd1 O1W 2.653(4) .
Nd1 O1W 2.653(4) 2_644
Nd1 N1 2.666(7) 3_655
Nd1 N1 2.666(7) 6_656
O1W Nd1 2.653(4) 3_765
O1W H1W 0.8500 .
O2 C1 1.262(10) .
O2 Nd1 2.456(6) 2_544
O1 C1 1.240(11) .
C1 C2 1.501(11) .
C2 N1 1.333(11) .
C2 C2 1.385(16) 4_556
N2 N1 1.335(9) 4_556
N2 N1 1.335(8) .
N2 Nd1 2.625(10) 1_455
N1 Nd1 2.666(7) 2_544
O2W H1 0.8500 .
O2W H2 0.8500 .
